data_1010253
loop_
_publ_author_name
'West, C D'

_publ_section_title
;
Crystal Structures of some Hydrated Compounds.
;
_journal_coden_ASTM ZEKGAX
_journal_name_full
;
Zeitschrift fuer Kristallographie, Kristallgeometrie, Kristallphysik,
Kristallchemie (-144,1977)
;
_journal_page_first 198
_journal_page_last 204
_journal_volume 88
_journal_year 1934
_chemical_formula_structural 'Li Cl O4 (H2 O)3'
_chemical_formula_sum 'Cl H6 Li O7'
_chemical_name_systematic 'Lithium chlorate(VII) trihydrate'
_space_group_IT_number 186
_symmetry_cell_setting hexagonal
_symmetry_Int_Tables_number 186
_symmetry_space_group_name_Hall 'P 6c -2c'
_symmetry_space_group_name_H-M 'P 63 m c'
_cell_angle_alpha 90
_cell_angle_beta 90
_cell_angle_gamma 120
_cell_formula_units_Z 2
_cell_length_a 7.71
_cell_length_b 7.71
_cell_length_c 5.42
_cell_volume 279.0
_exptl_crystal_density_meas 1.9
_cod_original_formula_sum 'H6 Cl Li O7'
_cod_database_code 1010253

loop_
_symmetry_equiv_pos_as_xyz
x,y,z
-y,x-y,z
y-x,-x,z
-y,-x,z
y-x,y,z
x,x-y,z
-x,-y,1/2+z
y,y-x,1/2+z
x-y,x,1/2+z
y,x,1/2+z
x-y,-y,1/2+z
-x,y-x,1/2+z

loop_
_atom_site_label
_atom_site_type_symbol
_atom_site_symmetry_multiplicity
_atom_site_Wyckoff_symbol
_atom_site_fract_x
_atom_site_fract_y
_atom_site_fract_z
_atom_site_occupancy
_atom_site_attached_hydrogens
_atom_site_calc_flag
Li1 Li1+ 2 a 0. 0. 0.25 1. 0 d
Cl1 Cl7+ 2 b 0.3333 0.6667 0. 1. 0 d
O1 O2- 2 b 0.3333 0.6667 0.278 1. 0 d
O2 O2- 6 c 0.439 -0.439 -0.092 1. 0 d
O3 O2- 6 c 0.125 -0.125 0.5 1. 2 d

loop_
_atom_type_symbol
_atom_type_oxidation_number
Li1+ 1.000
Cl7+ 7.000
O2- -2.000
H1+ 1.000
